data_7012642
loop_
_publ_author_name
'Hazell, Alan'
'Hazell, Rita'
'McKenzie, Christine J.'
'Nielsen, Lars Preuss'

_publ_section_title
;
 Stepwise construction of mono-, di- and tri-nuclear 2 ? 1, 1 ? 2, 2 ?
 3 ligand ? mixed-metal complexes using a bis-tridentate bridging
 ligand
;
_journal_issue 11
_journal_name_full 'Dalton Transactions'
_journal_page_first 2203
_journal_paper_doi 10.1039/b212624a
_journal_year 2003
_chemical_formula_sum 'C80 H74 B4 Cu2 F28 N16 O P2 Ru'
_chemical_formula_weight 2140.88
_chemical_name_common (Cu2Ru(tpbd)2(bipy)2(BF4)2)(BF4)2(PF6)2
_chemical_name_systematic
;                                   
?                   
;
_space_group_IT_number 15
_symmetry_cell_setting monoclinic
_symmetry_space_group_name_Hall '-C 2yc'
_symmetry_space_group_name_H-M 'C 1 2/c 1'
_atom_type_scat_source IntTabIV
_cell_angle_alpha 90.000
_cell_angle_beta 93.110(4)
_cell_angle_gamma 90.000
_cell_formula_units_Z 4
_cell_length_a 14.122(2)
_cell_length_b 21.427(3)
_cell_length_c 30.472(5)
_cell_measurement_reflns_used 8192
_cell_measurement_temperature 120
_cell_measurement_theta_max 29.8
_cell_measurement_theta_min 2.3
_cell_volume 9207(2)
_computing_cell_refinement 'SAINT (Siemens, 1995)'
_computing_data_collection 'SMART (Siemens, 1995)'
_computing_data_reduction 'SAINT (Siemens, 1995)'
_computing_molecular_graphics
;                                   
ORTEP-III (Burnett & Johnson,  1996), KRYSTAL                     
;
_computing_publication_material KRYSTAL
_computing_structure_refinement 'modified ORFLS(1962), KRYSTAL'
_computing_structure_solution
;                                   
SIR97 (Altomare et al., 1997 ), KRYSTAL                            
;
_diffrn_ambient_temperature 120
_diffrn_measurement_device 'Siemens SMART CCD diffractometer'
_diffrn_measurement_method '\w rotation scans with narrow frames'
_diffrn_radiation_monochromator graphite
_diffrn_radiation_source 'x-ray tube'
_diffrn_radiation_type 'Mo K\a'
_diffrn_radiation_wavelength 0.71073
_diffrn_reflns_av_R_equivalents 0.079
_diffrn_reflns_limit_h_max 19
_diffrn_reflns_limit_h_min -19
_diffrn_reflns_limit_k_max 27
_diffrn_reflns_limit_k_min -29
_diffrn_reflns_limit_l_max 26
_diffrn_reflns_limit_l_min -42
_diffrn_reflns_number 36703
_diffrn_reflns_reduction_process 36703
_diffrn_reflns_theta_max 29.8
_diffrn_reflns_theta_min 2.9
_diffrn_standards_decay_% 0
_exptl_absorpt_coefficient_mu 0.765
_exptl_absorpt_correction_T_max 0.836
_exptl_absorpt_correction_T_min 0.612
_exptl_absorpt_correction_type integration
_exptl_absorpt_process_details 'XPREP, 1995'
_exptl_crystal_colour green
_exptl_crystal_density_diffrn 1.544
_exptl_crystal_density_meas ?
_exptl_crystal_density_method .
_exptl_crystal_description plate
_exptl_crystal_F_000 4312
_exptl_crystal_size_max 0.56
_exptl_crystal_size_mid 0.56
_exptl_crystal_size_min 0.24
_refine_diff_density_max 1.68(8)
_refine_diff_density_min -2.38(8)
_refine_ls_extinction_method none
_refine_ls_goodness_of_fit_ref 1.62
_refine_ls_hydrogen_treatment constr
_refine_ls_matrix_type full
_refine_ls_number_parameters 588
_refine_ls_number_reflns 7282
_refine_ls_number_restraints 0
_refine_ls_R_factor_gt 0.140
_refine_ls_shift/su_max 0.0017
_refine_ls_shift/su_mean 0.0001
_refine_ls_structure_factor_coef F
_refine_ls_weighting_details
;                                   
w= 1/{[\s~cs~(F^2^)+1.03F^2^]^1/2^- |F|}^2^
;
_refine_ls_weighting_scheme calc
_refine_ls_wR_factor_ref 0.142
_reflns_number_gt 7282
_reflns_number_total 13183
_reflns_threshold_expression I>3\s(I)
_cod_data_source_file b212624a.txt
_cod_data_source_block rucu-3b'
_cod_depositor_comments
;
The following automatic conversions were performed:

'_atom_site_thermal_displace_type' tag value 'Uij' was replaced with
'Uani' value 68 times.

Automatic conversion script
Id: cif_fix_values 1646 2011-03-28 12:23:43Z adriana 
;
_cod_original_sg_symbol_H-M 'C 2/c'
_cod_database_code 7012642

loop_
_symmetry_equiv_pos_as_xyz
+x,+y,+z
-x,+y,1/2-z
-x,-y,-z
+x,-y,1/2+z
1/2+x,1/2+y,+z
1/2-x,1/2+y,1/2-z
1/2-x,1/2-y,-z
1/2+x,1/2-y,1/2+z

loop_
_atom_site_aniso_label
_atom_site_aniso_U_11
_atom_site_aniso_U_22
_atom_site_aniso_U_33
_atom_site_aniso_U_12
_atom_site_aniso_U_13
_atom_site_aniso_U_23
Ru 0.0348(7) 0.0311(7) 0.0487(9) 0.0000 -0.0004(6) 0.0000
Cu 0.0468(9) 0.0522(10) 0.0545(11) -0.0132(7) 0.0009(7) -0.0005(8)
N1 0.037(5) 0.037(5) 0.048(6) -0.001(4) 0.010(4) 0.002(4)
N2 0.051(6) 0.039(6) 0.061(7) -0.004(5) 0.013(5) 0.003(5)
C1 0.055(7) 0.045(7) 0.042(7) -0.004(6) 0.001(6) 0.003(6)
C2 0.042(6) 0.043(7) 0.057(8) 0.001(5) 0.009(6) 0.010(6)
C3 0.055(7) 0.036(7) 0.057(8) -0.005(6) 0.005(6) 0.002(6)
C4 0.032(6) 0.046(7) 0.055(8) -0.007(5) 0.002(5) 0.011(6)
C5 0.046(7) 0.052(8) 0.055(8) 0.000(6) 0.002(6) 0.003(6)
C6 0.064(8) 0.041(7) 0.041(7) -0.007(6) 0.000(6) 0.007(6)
N11 0.043(6) 0.036(6) 0.066(8) -0.007(4) 0.003(5) -0.005(5)
C12 0.061(8) 0.059(9) 0.081(11) -0.001(7) 0.000(7) -0.023(9)
C13 0.073(10) 0.050(9) 0.103(14) -0.008(7) -0.009(10) -0.030(9)
C14 0.056(9) 0.068(11) 0.098(13) -0.012(7) -0.003(8) -0.043(9)
C15 0.080(10) 0.057(9) 0.066(10) -0.010(8) -0.005(8) -0.010(8)
C16 0.046(7) 0.043(7) 0.062(9) -0.006(6) 0.004(6) -0.010(7)
C17 0.042(6) 0.050(7) 0.048(8) -0.007(5) -0.008(6) 0.002(6)
N21 0.035(5) 0.032(5) 0.055(7) 0.006(4) -0.008(5) 0.002(5)
C22 0.038(6) 0.037(6) 0.067(9) 0.001(5) 0.001(6) 0.006(6)
C23 0.018(5) 0.067(9) 0.097(11) -0.007(6) 0.009(6) 0.008(8)
C24 0.012(5) 0.107(13) 0.119(14) 0.014(7) 0.002(7) 0.007(11)
C25 0.027(6) 0.068(9) 0.098(12) 0.011(6) -0.003(7) -0.002(8)
C26 0.030(6) 0.047(7) 0.057(8) 0.001(5) -0.002(5) -0.001(6)
C27 0.035(6) 0.039(6) 0.053(8) -0.001(5) -0.003(5) 0.006(6)
N31 0.049(6) 0.053(6) 0.051(7) -0.019(5) 0.011(5) 0.000(5)
C32 0.067(9) 0.059(9) 0.056(9) -0.019(7) 0.007(7) -0.009(7)
C33 0.081(11) 0.072(11) 0.075(11) -0.014(9) 0.037(9) -0.009(9)
C34 0.057(9) 0.063(10) 0.109(14) -0.012(8) 0.024(9) -0.016(10)
C35 0.050(8) 0.077(10) 0.069(10) -0.008(7) 0.010(7) -0.008(8)
C36 0.052(8) 0.062(9) 0.055(9) -0.017(7) 0.009(7) -0.007(7)
C37 0.059(8) 0.062(9) 0.085(11) 0.008(7) 0.010(8) 0.001(8)
N41 0.038(5) 0.053(6) 0.056(7) -0.010(5) 0.008(5) 0.003(5)
C42 0.090(11) 0.058(9) 0.060(9) -0.024(8) -0.015(8) 0.012(8)
C43 0.055(8) 0.046(8) 0.097(13) -0.002(6) 0.025(8) 0.011(8)
C44 0.058(8) 0.051(9) 0.085(12) -0.018(7) 0.006(8) -0.013(8)
C45 0.065(8) 0.046(8) 0.064(9) -0.016(6) 0.004(7) -0.005(7)
C46 0.041(7) 0.051(8) 0.061(9) -0.017(6) 0.001(6) 0.001(7)
C47 0.072(9) 0.050(8) 0.057(9) -0.020(7) -0.008(7) 0.002(7)
N51 0.043(6) 0.041(6) 0.068(8) -0.017(5) -0.005(5) 0.006(5)
C52 0.034(7) 0.061(9) 0.082(11) -0.011(6) -0.004(7) -0.002(8)
C53 0.062(9) 0.062(10) 0.096(12) -0.004(8) -0.007(8) -0.010(9)
C54 0.041(7) 0.090(12) 0.085(11) -0.008(8) 0.009(7) 0.013(9)
C55 0.049(8) 0.070(10) 0.070(10) -0.019(7) -0.006(7) 0.002(8)
C56 0.047(7) 0.050(8) 0.050(8) -0.003(6) -0.001(6) 0.011(6)
N61 0.061(7) 0.052(7) 0.051(7) -0.021(6) -0.003(5) -0.002(5)
C66 0.056(7) 0.045(7) 0.047(8) -0.012(6) -0.007(6) 0.006(6)
C62 0.053(8) 0.070(10) 0.082(11) -0.015(7) 0.003(8) -0.020(9)
C63 0.070(10) 0.077(11) 0.101(13) -0.007(9) -0.001(9) -0.030(10)
C64 0.094(12) 0.063(10) 0.082(12) -0.013(9) -0.004(10) -0.023(9)
C65 0.095(12) 0.054(9) 0.070(10) -0.023(8) 0.005(9) -0.004(8)
P1 0.172(8) 0.109(6) 0.206(9) 0.040(6) 0.033(8) 0.009(7)
F1 0.246(22) 0.227(21) 0.383(31) 0.101(18) 0.194(23) -0.020(21)
F2 0.341(35) 0.341(36) 0.675(66) 0.184(28) -0.265(40) -0.366(45)
F3 0.567(59) 0.159(20) 0.401(41) 0.159(28) 0.117(42) 0.072(25)
F4 0.213(21) 0.384(36) 0.344(32) 0.180(23) -0.035(22) -0.148(29)
F5 0.439(43) 0.160(19) 0.482(46) -0.001(22) -0.283(39) -0.064(24)
F6 0.392(32) 0.163(17) 0.203(19) 0.002(18) 0.036(20) 0.089(15)
F11 0.384(36) 0.117(14) 0.601(55) -0.122(19) -0.270(39) 0.089(23)
B1 0.136(26) 0.265(47) 0.141(29) -0.146(31) 0.011(22) -0.103(31)
F12 0.263(20) 0.230(18) 0.249(19) -0.182(17) -0.121(16) 0.085(15)
F13 0.269(32) 0.719(79) 0.242(29) -0.120(41) 0.052(23) -0.112(39)
F14 0.205(18) 0.493(39) 0.156(16) -0.123(22) -0.018(14) 0.134(21)
F21 0.151(12) 0.180(13) 0.207(15) -0.063(10) -0.089(11) 0.116(12)
B2 0.074(13) 0.093(16) 0.088(16) -0.021(12) -0.019(12) 0.014(13)
F22 0.112(8) 0.151(10) 0.087(7) -0.057(7) -0.027(6) 0.063(7)
F23 0.183(16) 0.293(23) 0.245(20) -0.083(16) 0.066(14) -0.165(18)
F24 0.135(9) 0.119(9) 0.120(9) -0.066(7) -0.047(7) 0.039(7)
O 0.38(9) 0.83(21) 0.79(19) 0.00 0.15(10) 0.00

loop_
_atom_site_label
_atom_site_fract_x
_atom_site_fract_y
_atom_site_fract_z
_atom_site_U_iso_or_equiv
_atom_site_thermal_displace_type
Ru 0.0000 0.31032(6) 0.25000 0.0383(8) Uani
Cu 0.2227(1) 0.55615(7) 0.06881(5) 0.0512(10) Uani
N1 -0.0402(6) 0.3743(4) 0.1965(3) 0.040(5) Uani
N2 0.2731(7) 0.5121(4) 0.1378(3) 0.050(6) Uani
C1 0.0365(9) 0.4127(6) 0.1800(4) 0.047(7) Uani
C2 0.0432(8) 0.4759(6) 0.1873(4) 0.047(7) Uani
C3 0.1220(9) 0.5070(5) 0.1744(4) 0.049(7) Uani
C4 0.1943(7) 0.4774(6) 0.1532(4) 0.044(7) Uani
C5 0.1804(8) 0.4142(6) 0.1434(4) 0.051(8) Uani
C6 0.1035(9) 0.3818(6) 0.1573(4) 0.049(7) Uani
N11 -0.0123(7) 0.2482(4) 0.1981(4) 0.048(6) Uani
C12 0.0239(10) 0.1912(7) 0.1971(5) 0.067(9) Uani
C13 0.0279(11) 0.1546(7) 0.1607(6) 0.076(11) Uani
C14 -0.0049(10) 0.1776(7) 0.1211(6) 0.074(11) Uani
C15 -0.0457(11) 0.2372(7) 0.1204(5) 0.068(10) Uani
C16 -0.0454(8) 0.2715(6) 0.1596(5) 0.050(8) Uani
C17 -0.0846(8) 0.3348(6) 0.1600(4) 0.047(7) Uani
N21 -0.1480(6) 0.3178(4) 0.2551(3) 0.041(6) Uani
C22 -0.2062(8) 0.2793(5) 0.2757(4) 0.047(7) Uani
C23 -0.2995(8) 0.2930(7) 0.2809(5) 0.061(9) Uani
C24 -0.3389(8) 0.3473(8) 0.2637(6) 0.079(11) Uani
C25 -0.2808(8) 0.3862(7) 0.2411(5) 0.065(9) Uani
C26 -0.1843(7) 0.3714(6) 0.2378(4) 0.045(7) Uani
C27 -0.1209(8) 0.4123(5) 0.2148(4) 0.043(7) Uani
N31 0.3656(7) 0.5461(5) 0.0638(4) 0.051(6) Uani
C32 0.4126(10) 0.5753(6) 0.0335(5) 0.060(9) Uani
C33 0.5110(12) 0.5697(8) 0.0312(6) 0.075(11) Uani
C34 0.5589(10) 0.5329(8) 0.0610(6) 0.076(11) Uani
C35 0.5093(10) 0.5049(7) 0.0933(5) 0.065(9) Uani
C36 0.4127(9) 0.5116(7) 0.0940(5) 0.056(8) Uani
C37 0.3563(10) 0.4768(7) 0.1262(5) 0.068(10) Uani
N41 0.2410(7) 0.6347(5) 0.1034(4) 0.049(6) Uani
C42 0.2146(11) 0.6918(7) 0.0881(5) 0.070(10) Uani
C43 0.1986(10) 0.7420(6) 0.1147(6) 0.065(10) Uani
C44 0.2091(10) 0.7328(7) 0.1588(6) 0.065(10) Uani
C45 0.2413(10) 0.6760(6) 0.1757(5) 0.058(9) Uani
C46 0.2562(8) 0.6285(6) 0.1474(5) 0.051(8) Uani
C47 0.2954(10) 0.5687(6) 0.1643(4) 0.060(9) Uani
N51 0.0804(7) 0.5585(5) 0.0753(4) 0.051(6) Uani
C52 0.0313(9) 0.6014(7) 0.0955(5) 0.060(9) Uani
C53 -0.0642(11) 0.5941(7) 0.1044(6) 0.074(10) Uani
C54 -0.1050(9) 0.5378(8) 0.0928(5) 0.072(10) Uani
C55 -0.0571(10) 0.4922(7) 0.0723(5) 0.063(9) Uani
C56 0.0371(8) 0.5032(6) 0.0636(4) 0.049(8) Uani
N61 0.1887(8) 0.4751(5) 0.0391(3) 0.055(7) Uani
C66 0.0974(9) 0.4575(6) 0.0417(4) 0.050(8) Uani
C62 0.2473(10) 0.4359(7) 0.0198(5) 0.068(10) Uani
C63 0.2175(12) 0.3794(8) 0.0027(6) 0.083(12) Uani
C64 0.1268(13) 0.3625(7) 0.0049(6) 0.080(12) Uani
C65 0.0642(12) 0.4013(7) 0.0247(5) 0.073(10) Uani
P1 0.4221(7) 0.2964(4) 0.0879(4) 0.162(8) Uani
F1 0.3425(16) 0.3196(10) 0.1092(9) 0.279(25) Uani
F2 0.3582(22) 0.2607(16) 0.0555(15) 0.463(48) Uani
F3 0.4426(29) 0.2450(11) 0.1217(12) 0.372(43) Uani
F4 0.4966(17) 0.2619(15) 0.0667(10) 0.315(31) Uani
F5 0.4947(24) 0.3331(11) 0.1170(12) 0.371(38) Uani
F6 0.4189(19) 0.3543(9) 0.0614(7) 0.252(24) Uani
F11 0.7581(19) 0.1333(7) 0.2937(10) 0.378(39) Uani
B1 0.7656(9) 0.0721(7) 0.2943(4) 0.180(35) Uani
F12 0.6880(11) 0.0472(8) 0.2759(6) 0.252(19) Uani
F13 0.8390(13) 0.0551(17) 0.2724(7) 0.409(52) Uani
F14 0.7772(12) 0.0527(10) 0.3352(5) 0.286(27) Uani
F21 0.1458(7) 0.6617(6) -0.0552(4) 0.183(13) Uani
B2 0.2216(5) 0.6345(3) -0.0369(2) 0.086(15) Uani
F22 0.1984(6) 0.6039(5) -0.0016(3) 0.118(8) Uani
F23 0.2567(9) 0.5952(6) -0.0650(4) 0.239(20) Uani
F24 0.2856(6) 0.6771(4) -0.0258(3) 0.126(9) Uani
O 0.000 -0.002(6) 0.250 0.66(17) Uani
H -0.054 0.018 0.257 0.80 Uiso
H2 -0.006 0.498 0.201 0.06 Uiso
H3 0.127 0.551 0.180 0.06 Uiso
H5 0.225 0.393 0.127 0.06 Uiso
H6 0.097 0.338 0.151 0.06 Uiso
H12 0.049 0.174 0.224 0.08 Uiso
H13 0.053 0.114 0.163 0.09 Uiso
H14 0.000 0.154 0.095 0.09 Uiso
H15 -0.073 0.254 0.094 0.08 Uiso
H17a -0.074 0.354 0.133 0.06 Uiso
H17b -0.151 0.332 0.164 0.06 Uiso
H22 -0.182 0.241 0.287 0.06 Uiso
H23 -0.337 0.265 0.296 0.07 Uiso
H24 -0.403 0.358 0.267 0.10 Uiso
H25 -0.306 0.423 0.228 0.08 Uiso
H27a -0.156 0.433 0.191 0.05 Uiso
H27b -0.095 0.443 0.235 0.05 Uiso
H32 0.378 0.601 0.012 0.07 Uiso
H33 0.544 0.591 0.009 0.09 Uiso
H34 0.625 0.527 0.060 0.09 Uiso
H35 0.542 0.481 0.115 0.08 Uiso
H37a 0.336 0.438 0.114 0.08 Uiso
H37b 0.395 0.469 0.152 0.08 Uiso
H42 0.207 0.698 0.057 0.08 Uiso
H43 0.181 0.782 0.103 0.08 Uiso
H44 0.194 0.766 0.178 0.08 Uiso
H45 0.253 0.670 0.207 0.07 Uiso
H47a 0.362 0.573 0.167 0.07 Uiso
H47b 0.272 0.562 0.193 0.07 Uiso
H52 0.062 0.639 0.104 0.07 Uiso
H53 -0.099 0.626 0.118 0.09 Uiso
H54 -0.169 0.531 0.099 0.09 Uiso
H55 -0.087 0.454 0.064 0.08 Uiso
H62 0.312 0.448 0.018 0.08 Uiso
H63 0.261 0.353 -0.011 0.10 Uiso
H64 0.106 0.324 -0.007 0.10 Uiso
H65 0.000 0.390 0.027 0.09 Uiso

loop_
_geom_angle_atom_site_label_1
_geom_angle_atom_site_label_2
_geom_angle_atom_site_label_3
_geom_angle
_geom_angle_site_symmetry_1
_geom_angle_site_symmetry_2
_geom_angle_site_symmetry_3
N11 Ru N11 99.9(6) . . 2_555
N11 Ru N21 93.7(4) . . .
N11 Ru N21 92.0(4) . . 2_555
N1 Ru N11 79.9(4) . . .
N1 Ru N11 169.8(3) 2_555 . .
N11 Ru N21 92.0(4) 2_555 . .
N11 Ru N21 93.7(4) 2_555 . 2_555
N1 Ru N11 169.8(3) . . 2_555
N1 Ru N11 79.9(4) 2_555 . 2_555
N21 Ru N21 171.2(5) . . 2_555
N1 Ru N21 77.8(3) . . .
N1 Ru N21 96.6(3) 2_555 . .
N1 Ru N21 96.6(3) . . 2_555
N1 Ru N21 77.8(3) 2_555 . 2_555
N1 Ru N1 102.1(5) . . 2_555
N41 Cu N61 172.0(4) . . .
N41 Cu N51 91.6(4) . . .
N31 Cu N41 91.6(4) . . .
N2 Cu N41 81.0(4) . . .
N41 Cu F22 97.0(4) . . .
N51 Cu N61 81.4(4) . . .
N31 Cu N61 95.1(4) . . .
N2 Cu N61 96.2(4) . . .
N61 Cu F22 87.0(4) . . .
N31 Cu N51 175.2(4) . . .
N2 Cu N51 100.0(4) . . .
N51 Cu F22 88.9(4) . . .
N2 Cu N31 77.0(4) . . .
N31 Cu F22 94.2(4) . . .
N2 Cu F22 170.8(3) . . .
C1 N1 C17 110.4(9) . . .
C1 N1 C27 113.9(9) . . .
Ru N1 C1 116.1(7) . . .
C17 N1 C27 106.2(8) . . .
Ru N1 C17 106.1(7) . . .
Ru N1 C27 103.3(6) . . .
C4 N2 C37 117.3(10) . . .
C4 N2 C47 113.0(10) . . .
Cu N2 C4 107.1(7) . . .
C37 N2 C47 114.0(10) . . .
Cu N2 C37 101.5(8) . . .
Cu N2 C47 101.6(7) . . .
C2 C1 C6 120.9(11) . . .
N1 C1 C6 116.4(10) . . .
N1 C1 C2 122.7(11) . . .
C1 C2 C3 118.8(11) . . .
C2 C3 C4 122.5(11) . . .
C3 C4 C5 116.3(10) . . .
N2 C4 C3 121.1(11) . . .
N2 C4 C5 122.2(11) . . .
C4 C5 C6 121.8(12) . . .
C1 C6 C5 119.4(11) . . .
C12 N11 C16 116.2(12) . . .
Ru N11 C12 126.5(9) . . .
Ru N11 C16 116.2(8) . . .
N11 C12 C13 125.6(15) . . .
C12 C13 C14 119.1(15) . . .
C13 C14 C15 117.6(14) . . .
C14 C15 C16 118.8(14) . . .
N11 C16 C15 122.5(12) . . .
N11 C16 C17 116.9(11) . . .
C15 C16 C17 120.5(13) . . .
N1 C17 C16 112.6(10) . . .
C22 N21 C26 118.4(9) . . .
Ru N21 C22 128.4(7) . . .
Ru N21 C26 113.0(7) . . .
N21 C22 C23 122.6(11) . . .
C22 C23 C24 120.6(12) . . .
C23 C24 C25 117.4(11) . . .
C24 C25 C26 120.3(12) . . .
N21 C26 C25 120.6(11) . . .
N21 C26 C27 118.0(10) . . .
C25 C26 C27 121.4(11) . . .
N1 C27 C26 110.2(9) . . .
C32 N31 C36 119.7(12) . . .
Cu N31 C32 122.4(10) . . .
Cu N31 C36 117.8(8) . . .
N31 C32 C33 122.0(14) . . .
C32 C33 C34 118.5(14) . . .
C33 C34 C35 118.6(14) . . .
C34 C35 C36 120.7(15) . . .
N31 C36 C35 120.5(13) . . .
N31 C36 C37 117.9(12) . . .
C35 C36 C37 121.4(14) . . .
N2 C37 C36 111.3(12) . . .
C42 N41 C46 117.1(12) . . .
Cu N41 C42 123.7(9) . . .
Cu N41 C46 116.7(8) . . .
N41 C42 C43 123.8(13) . . .
C42 C43 C44 117.2(13) . . .
C43 C44 C45 120.7(14) . . .
C44 C45 C46 118.5(13) . . .
N41 C46 C45 122.4(13) . . .
N41 C46 C47 117.9(12) . . .
C45 C46 C47 119.6(13) . . .
N2 C47 C46 117.1(11) . . .
C52 N51 C56 118.9(11) . . .
Cu N51 C52 127.5(8) . . .
Cu N51 C56 112.5(9) . . .
N51 C52 C53 123.1(12) . . .
C52 C53 C54 116.4(14) . . .
C53 C54 C55 122.5(13) . . .
C54 C55 C56 118.0(13) . . .
N51 C56 C55 121.0(12) . . .
N51 C56 C66 115.4(11) . . .
C55 C56 C66 123.6(12) . . .
C66 N61 C62 117.8(11) . . .
Cu N61 C62 127.1(9) . . .
Cu N61 C66 115.0(9) . . .
N61 C66 C65 121.9(13) . . .
C56 C66 N61 114.6(11) . . .
C56 C66 C65 123.5(12) . . .
N61 C62 C63 122.4(13) . . .
C62 C63 C64 119.5(15) . . .
C63 C64 C65 120.0(15) . . .
C66 C65 C64 118.4(14) . . .
F1 P1 F4 170.1(19) . . .
F1 P1 F6 87.4(13) . . .
F1 P1 F2 91.0(19) . . .
F1 P1 F3 94.0(18) . . .
F1 P1 F5 94.4(18) . . .
F4 P1 F6 100.6(19) . . .
F2 P1 F4 82.7(16) . . .
F3 P1 F4 79.6(16) . . .
F4 P1 F5 92.3(18) . . .
F2 P1 F6 93.9(21) . . .
F3 P1 F6 166.7(20) . . .
F5 P1 F6 83.4(15) . . .
F2 P1 F3 99.3(22) . . .
F2 P1 F5 173.9(26) . . .
F3 P1 F5 83.2(20) . . .
F11 B1 F12 109.47 . . .
F11 B1 F13 109.47 . . .
F11 B1 F14 109.47 . . .
F12 B1 F13 109.47 . . .
F12 B1 F14 109.47 . . .
F13 B1 F14 109.47 . . .
F21 B2 F22 109.47 . . .
F21 B2 F23 109.47 . . .
F21 B2 F24 109.47 . . .
F22 B2 F23 109.47 . . .
F22 B2 F24 109.47 . . .
F23 B2 F24 109.47 . . .
C3 C2 H2 120 . . .
C1 C2 H2 120 . . .
C2 C3 H3 119 . . .
C4 C3 H3 119 . . .
C6 C5 H5 119 . . .
C4 C5 H5 119 . . .
C1 C6 H6 120 . . .
C5 C6 H6 120 . . .
N11 C12 H12 117 . . .
C13 C12 H12 117 . . .
C14 C13 H13 120 . . .
C12 C13 H13 121 . . .
C13 C14 H14 121 . . .
C15 C14 H14 121 . . .
C14 C15 H15 121 . . .
C16 C15 H15 121 . . .
H17a C17 H17b 109 . . .
C16 C17 H17a 109 . . .
N1 C17 H17a 109 . . .
C16 C17 H17b 109 . . .
N1 C17 H17b 109 . . .
N21 C22 H22 119 . . .
C23 C22 H22 119 . . .
C22 C23 H23 120 . . .
C24 C23 H23 120 . . .
C23 C24 H24 121 . . .
C25 C24 H24 121 . . .
C24 C25 H25 120 . . .
C26 C25 H25 120 . . .
H27a C27 H27b 109 . . .
C26 C27 H27a 109 . . .
N1 C27 H27a 109 . . .
C26 C27 H27b 109 . . .
N1 C27 H27b 109 . . .
N31 C32 H32 119 . . .
C33 C32 H32 119 . . .
C34 C33 H33 121 . . .
C32 C33 H33 121 . . .
C33 C34 H34 121 . . .
C35 C34 H34 121 . . .
C34 C35 H35 120 . . .
C36 C35 H35 120 . . .
H37a C37 H37b 109 . . .
N2 C37 H37a 109 . . .
C36 C37 H37a 109 . . .
N2 C37 H37b 109 . . .
C36 C37 H37b 109 . . .
N41 C42 H42 118 . . .
C43 C42 H42 118 . . .
C44 C43 H43 121 . . .
C42 C43 H43 121 . . .
C43 C44 H44 120 . . .
C45 C44 H44 120 . . .
C46 C45 H45 121 . . .
C44 C45 H45 121 . . .
H47a C47 H47b 109 . . .
C46 C47 H47a 108 . . .
N2 C47 H47a 108 . . .
C46 C47 H47b 108 . . .
N2 C47 H47b 108 . . .
N51 C52 H52 118 . . .
C53 C52 H52 118 . . .
C54 C53 H53 122 . . .
C52 C53 H53 122 . . .
C55 C54 H54 119 . . .
C53 C54 H54 119 . . .
C54 C55 H55 121 . . .
C56 C55 H55 121 . . .
N61 C62 H62 119 . . .
C63 C62 H62 119 . . .
C64 C63 H63 120 . . .
C62 C63 H63 120 . . .
C63 C64 H64 120 . . .
C65 C64 H64 120 . . .
C64 C65 H65 121 . . .
C66 C65 H65 121 . . .
H O H 123 . . 2_555

loop_
_geom_bond_atom_site_label_1
_geom_bond_atom_site_label_2
_geom_bond_distance
_geom_bond_site_symmetry_1
_geom_bond_site_symmetry_2
Ru N11 2.067(10) . .
Ru N11 2.067(10) . 2_555
Ru N21 2.111(9) . .
Ru N21 2.111(9) . 2_555
Ru N1 2.183(9) . .
Ru N1 2.183(9) . 2_555
Cu N41 1.996(10) . .
Cu N61 2.005(10) . .
Cu N51 2.031(10) . .
Cu N31 2.043(10) . .
Cu N2 2.377(10) . .
Cu F22 2.385(7) . .
N1 C1 1.469(14) . .
N1 C17 1.507(14) . .
N1 C27 1.531(14) . .
N2 C4 1.438(14) . .
N2 C37 1.456(16) . .
N2 C47 1.483(16) . .
C1 C6 1.371(17) . .
C1 C2 1.375(16) . .
C2 C3 1.373(16) . .
C3 C4 1.392(16) . .
C4 C5 1.398(16) . .
C5 C6 1.375(16) . .
N11 C12 1.325(16) . .
N11 C16 1.334(16) . .
C12 C13 1.362(20) . .
C13 C14 1.361(22) . .
C14 C15 1.402(20) . .
C15 C16 1.402(18) . .
C16 C17 1.465(17) . .
N21 C22 1.344(14) . .
N21 C26 1.353(14) . .
C22 C23 1.367(15) . .
C23 C24 1.380(20) . .
C24 C25 1.380(20) . .
C25 C26 1.408(15) . .
C26 C27 1.458(16) . .
N31 C32 1.325(16) . .
N31 C36 1.329(16) . .
C32 C33 1.401(20) . .
C33 C34 1.356(22) . .
C34 C35 1.375(21) . .
C35 C36 1.374(18) . .
C36 C37 1.497(19) . .
N41 C46 1.351(15) . .
N41 C42 1.355(17) . .
C42 C43 1.371(20) . .
C43 C44 1.358(20) . .
C44 C45 1.390(19) . .
C45 C46 1.359(18) . .
C46 C47 1.477(18) . .
N51 C52 1.324(16) . .
N51 C56 1.372(15) . .
C52 C53 1.399(18) . .
C53 C54 1.375(20) . .
C54 C55 1.360(21) . .
C55 C56 1.390(17) . .
C56 C66 1.481(18) . .
N61 C62 1.336(17) . .
N61 C66 1.349(15) . .
C66 C65 1.383(18) . .
C62 C63 1.376(20) . .
C63 C64 1.336(21) . .
C64 C65 1.377(22) . .
P1 F1 1.419(16) . .
P1 F4 1.466(21) . .
P1 F6 1.479(17) . .
P1 F2 1.509(23) . .
P1 F3 1.526(27) . .
P1 F5 1.536(21) . .
F11 B1 1.316(5) . .
B1 F12 1.316(5) . .
B1 F13 1.316(4) . .
B1 F14 1.316(4) . .
F21 B2 1.316(5) . .
B2 F22 1.316(5) . .
B2 F23 1.316(4) . .
B2 F24 1.316(4) . .
C2 H2 0.95 . .
C3 H3 0.95 . .
C5 H5 0.95 . .
C6 H6 0.95 . .
C12 H12 0.95 . .
C13 H13 0.95 . .
C14 H14 0.95 . .
C15 H15 0.95 . .
C17 H17a 0.95 . .
C17 H17b 0.95 . .
C22 H22 0.95 . .
C23 H23 0.95 . .
C24 H24 0.95 . .
C25 H25 0.95 . .
C27 H27a 0.95 . .
C27 H27b 0.95 . .
C32 H32 0.95 . .
C33 H33 0.95 . .
C34 H34 0.95 . .
C35 H35 0.95 . .
C37 H37a 0.95 . .
C37 H37b 0.95 . .
C42 H42 0.95 . .
C43 H43 0.95 . .
C44 H44 0.95 . .
C45 H45 0.95 . .
C47 H47a 0.95 . .
C47 H47b 0.95 . .
C52 H52 0.95 . .
C53 H53 0.95 . .
C54 H54 0.95 . .
C55 H55 0.94 . .
C62 H62 0.95 . .
C63 H63 0.95 . .
C64 H64 0.95 . .
C65 H65 0.95 . .
O H 0.91 . .
